data_7111509
loop_
_publ_author_name
'Reichert, W. Matthew'
'Holbrey, John D.'
'Vigour, Kate B.'
'Morgan, Tonya D.'
'Broker, Grant A.'
'Rogers, Robin D.'

_publ_section_title
;
 Approaches to crystallization from ionic liquids: complex
 solvents?complex results, or, a strategy for controlled formation of new
 supramolecular architectures?
;
_journal_issue 46
_journal_name_full 'Chemical Communications'
_journal_page_first 4767
_journal_paper_doi 10.1039/b608496f
_journal_year 2006
_chemical_formula_sum 'C34 H35 Co F18 N9 O14 S6'
_chemical_formula_weight 1387.00
_chemical_name_common (Co(OH2)2(bipy)2)(NTf2)2(C4mim)(NTf2)
_chemical_name_systematic
;
?
;
_space_group_IT_number 9
_symmetry_cell_setting monoclinic
_symmetry_space_group_name_Hall 'C -2yc'
_symmetry_space_group_name_H-M 'C 1 c 1'
_atom_sites_solution_hydrogens geom
_atom_sites_solution_primary direct
_atom_sites_solution_secondary difmap
_audit_creation_method SHELXL-97
_cell_angle_alpha 90.00
_cell_angle_beta 126.371(3)
_cell_angle_gamma 90.00
_cell_formula_units_Z 4
_cell_length_a 25.113(4)
_cell_length_b 16.946(3)
_cell_length_c 15.330(3)
_cell_measurement_reflns_used 897
_cell_measurement_temperature 173(2)
_cell_measurement_theta_max 27.55
_cell_measurement_theta_min 2.66
_cell_volume 5253.0(16)
_computing_cell_refinement 'Bruker SMART'
_computing_data_collection 'Bruker SMART'
_computing_data_reduction 'Bruker SAINT'
_computing_molecular_graphics 'Bruker SHELXTL'
_computing_publication_material 'Bruker SHELXTL'
_computing_structure_refinement 'SHELXL-97 (Sheldrick, 1997)'
_computing_structure_solution 'SHELXS-97 (Sheldrick, 1990)'
_diffrn_ambient_temperature 173(2)
_diffrn_measured_fraction_theta_full 0.998
_diffrn_measured_fraction_theta_max 0.998
_diffrn_measurement_device_type 'CCD area detector'
_diffrn_measurement_method 'phi and omega scans'
_diffrn_radiation_monochromator graphite
_diffrn_radiation_source 'fine-focus sealed tube'
_diffrn_radiation_type MoK\a
_diffrn_radiation_wavelength 0.71073
_diffrn_reflns_av_R_equivalents 0.0337
_diffrn_reflns_av_sigmaI/netI 0.0506
_diffrn_reflns_limit_h_max 27
_diffrn_reflns_limit_h_min -25
_diffrn_reflns_limit_k_max 18
_diffrn_reflns_limit_k_min -18
_diffrn_reflns_limit_l_max 17
_diffrn_reflns_limit_l_min -16
_diffrn_reflns_number 11791
_diffrn_reflns_theta_full 23.30
_diffrn_reflns_theta_max 23.30
_diffrn_reflns_theta_min 2.40
_exptl_absorpt_coefficient_mu 0.699
_exptl_absorpt_correction_T_max 1.0000
_exptl_absorpt_correction_T_min 0.7401
_exptl_absorpt_correction_type sphere
_exptl_absorpt_process_details SADABS
_exptl_crystal_colour Pink
_exptl_crystal_density_diffrn 1.754
_exptl_crystal_density_method 'not measured'
_exptl_crystal_description Rectangular
_exptl_crystal_F_000 2796
_exptl_crystal_size_max 0.46
_exptl_crystal_size_mid 0.24
_exptl_crystal_size_min 0.08
_refine_diff_density_max 1.398
_refine_diff_density_min -0.440
_refine_diff_density_rms 0.076
_refine_ls_abs_structure_details 'Flack H D (1983), Acta Cryst. A39, 876-881'
_refine_ls_abs_structure_Flack -0.01(2)
_refine_ls_extinction_method none
_refine_ls_goodness_of_fit_ref 1.034
_refine_ls_hydrogen_treatment mixed
_refine_ls_matrix_type fullcycle
_refine_ls_number_parameters 789
_refine_ls_number_reflns 5253
_refine_ls_number_restraints 2
_refine_ls_restrained_S_all 1.034
_refine_ls_R_factor_all 0.0581
_refine_ls_R_factor_gt 0.0464
_refine_ls_shift/su_max 0.023
_refine_ls_shift/su_mean 0.001
_refine_ls_structure_factor_coef Fsqd
_refine_ls_weighting_details 'calc w=1/[\s^2^(Fo^2^)+(0.0804P)^2^+5.0119P] where P=(Fo^2^+2Fc^2^)/3'
_refine_ls_weighting_scheme calc
_refine_ls_wR_factor_gt 0.1147
_refine_ls_wR_factor_ref 0.1217
_reflns_number_gt 4432
_reflns_number_total 5253
_reflns_threshold_expression >2sigma(I)
_cod_data_source_file b608496fsup1.cif
_cod_data_source_block 1
_cod_depositor_comments
;
The following automatic conversions were performed:

'_symmetry_cell_setting' value 'Monoclinic' changed to 'monoclinic'
according to /home/saulius/struct/CIF-dictionaries/cif_core.dic
dictionary named 'cif_core.dic' version 2.4.2 from 2011-04-26.

Automatic conversion script
Id: cif_fix_values 1891 2012-01-12 08:04:46Z andrius 
;
_cod_original_cell_volume 5253.0(15)
_cod_original_sg_symbol_H-M Cc
_cod_database_code 7111509

loop_
_symmetry_equiv_pos_as_xyz
'x, y, z'
'x, -y, z+1/2'
'x+1/2, y+1/2, z'
'x+1/2, -y+1/2, z+1/2'

loop_
_atom_site_label
_atom_site_type_symbol
_atom_site_fract_x
_atom_site_fract_y
_atom_site_fract_z
_atom_site_U_iso_or_equiv
_atom_site_adp_type
_atom_site_occupancy
_atom_site_symmetry_multiplicity
_atom_site_calc_flag
_atom_site_refinement_flags
_atom_site_disorder_assembly
_atom_site_disorder_group
Co1 Co 0.19486(4) 0.25003(5) 0.38476(6) 0.0171(2) Uani 1 1 d . . .
N1 N 0.1979(3) 0.1590(3) 0.2882(4) 0.0197(14) Uani 1 1 d . . .
N2 N 0.1904(3) -0.1596(3) -0.0184(4) 0.0186(13) Uani 1 1 d . . .
N3 N 0.1949(3) 0.3426(3) 0.4818(4) 0.0183(13) Uani 1 1 d . . .
N4 N 0.1932(3) 0.6585(3) 0.7834(4) 0.0206(14) Uani 1 1 d . . .
N5 N 0.4116(3) 0.4163(4) 0.5394(5) 0.0365(17) Uani 1 1 d . . .
N6 N -0.0722(4) 0.3679(4) 0.1282(6) 0.052(2) Uani 1 1 d . . .
N7 N 0.2207(4) 0.2481(5) 0.9019(7) 0.055(2) Uani 1 1 d . . .
N25 N 0.5038(4) 0.2274(4) 1.0624(6) 0.0438(18) Uani 1 1 d . . .
N26 N 0.4541(4) 0.3027(4) 0.9230(6) 0.0368(17) Uani 1 1 d . . .
S1 S 0.45327(11) 0.44449(12) 0.66005(16) 0.0369(5) Uani 1 1 d . . .
S2 S 0.43365(10) 0.35287(12) 0.49111(16) 0.0327(5) Uani 1 1 d . . .
S3 S -0.07870(11) 0.36715(13) 0.21919(17) 0.0408(5) Uani 1 1 d . . .
S4 S -0.01390(11) 0.40837(13) 0.13169(17) 0.0414(5) Uani 1 1 d . . .
S5 S 0.23884(11) 0.29994(12) 0.84115(17) 0.0387(5) Uani 1 1 d . A .
S6A S 0.2702(2) 0.16955(19) 0.9689(3) 0.0426(9) Uani 0.60 1 d P A 1
O11A O 0.3329(6) 0.1661(6) 0.9899(10) 0.059(3) Uani 0.60 1 d P A 1
F16A F 0.3172(8) 0.1332(6) 1.1640(8) 0.106(5) Uani 0.60 1 d P A 1
F17A F 0.3201(6) 0.2583(6) 1.1393(9) 0.082(3) Uani 0.60 1 d P A 1
F18A F 0.2338(7) 0.2004(7) 1.0933(10) 0.092(4) Uani 0.60 1 d P A 1
S6B S 0.2254(4) 0.1740(3) 0.9496(6) 0.0580(17) Uani 0.40 1 d P A 2
O11B O 0.1727(12) 0.1573(11) 0.9607(19) 0.090(7) Uani 0.40 1 d P A 2
F16B F 0.3076(16) 0.1164(17) 1.146(3) 0.185(14) Uani 0.40 1 d P A 2
F17B F 0.2894(13) 0.2451(11) 1.1366(16) 0.111(8) Uani 0.40 1 d P A 2
F18B F 0.3521(10) 0.1926(15) 1.0973(18) 0.126(8) Uani 0.40 1 d P A 2
O1 O 0.2983(2) 0.2508(3) 0.4845(4) 0.0245(12) Uani 1 1 d . . .
O2 O 0.0904(3) 0.2431(3) 0.2834(4) 0.0250(12) Uani 1 1 d . . .
O3 O 0.4093(3) 0.4796(3) 0.6775(5) 0.0451(15) Uani 1 1 d . . .
O4 O 0.5014(3) 0.3901(3) 0.7388(4) 0.0394(14) Uani 1 1 d . . .
O5 O 0.5002(3) 0.3258(3) 0.5615(4) 0.0384(14) Uani 1 1 d . . .
O6 O 0.3830(3) 0.2953(3) 0.4316(4) 0.0409(14) Uani 1 1 d . . .
O7 O -0.0198(3) 0.3674(5) 0.3296(6) 0.070(2) Uani 1 1 d . . .
O8 O -0.1279(3) 0.3088(3) 0.1930(5) 0.0451(15) Uani 1 1 d . . .
O9 O 0.0199(3) 0.4704(3) 0.2066(6) 0.0535(17) Uani 1 1 d . . .
O10 O 0.0223(3) 0.3495(3) 0.1176(5) 0.0500(16) Uani 1 1 d . . .
O11 O 0.1808(4) 0.3342(4) 0.7523(6) 0.088(3) Uani 1 1 d . . .
O12 O 0.2815(5) 0.2665(5) 0.8200(8) 0.097(3) Uani 1 1 d . . .
O13 O 0.2330(6) 0.1062(5) 0.9241(9) 0.131(4) Uani 1 1 d . . .
F1 F 0.5326(3) 0.5616(3) 0.7657(4) 0.0630(15) Uani 1 1 d . . .
F2 F 0.5509(3) 0.5027(3) 0.6627(5) 0.0557(14) Uani 1 1 d . . .
F3 F 0.4674(3) 0.5798(3) 0.5936(4) 0.0588(14) Uani 1 1 d . . .
F4 F 0.4406(3) 0.3627(3) 0.3300(5) 0.0651(17) Uani 1 1 d . . .
F5 F 0.3716(2) 0.4445(3) 0.3202(4) 0.0569(14) Uani 1 1 d . . .
F6 F 0.4761(3) 0.4657(3) 0.4298(4) 0.0554(14) Uani 1 1 d . . .
F7 F -0.1766(3) 0.4669(3) 0.1036(5) 0.0683(16) Uani 1 1 d . . .
F8 F -0.1395(3) 0.4602(4) 0.2695(5) 0.0711(18) Uani 1 1 d . . .
F9 F -0.0819(3) 0.5207(3) 0.2305(6) 0.087(2) Uani 1 1 d . . .
F10 F -0.1026(3) 0.5120(3) -0.0066(5) 0.0623(15) Uani 1 1 d . . .
F11 F -0.0960(3) 0.4055(4) -0.0805(4) 0.0647(16) Uani 1 1 d . . .
F12 F -0.0175(3) 0.4937(4) -0.0107(6) 0.088(2) Uani 1 1 d . . .
F13 F 0.2498(4) 0.4174(4) 0.9572(7) 0.106(3) Uani 1 1 d . A .
F14 F 0.2993(3) 0.4340(3) 0.8861(5) 0.0674(17) Uani 1 1 d . A .
F15 F 0.3404(3) 0.3575(4) 1.0200(5) 0.091(2) Uani 1 1 d . A .
C2 C 0.2435(4) 0.0998(4) 0.3364(6) 0.0253(17) Uani 1 1 d . . .
H2A H 0.2779 0.1029 0.4119 0.030 Uiso 1 1 calc R . .
C3 C 0.2413(4) 0.0355(4) 0.2790(6) 0.0235(16) Uani 1 1 d . . .
H3A H 0.2738 -0.0048 0.3151 0.028 Uiso 1 1 calc R . .
C4 C 0.1915(3) 0.0297(4) 0.1685(5) 0.0194(16) Uani 1 1 d . . .
C5 C 0.1464(4) 0.0902(4) 0.1221(6) 0.0239(16) Uani 1 1 d . . .
H5A H 0.1114 0.0885 0.0468 0.029 Uiso 1 1 calc R . .
C6 C 0.1510(4) 0.1536(4) 0.1830(6) 0.0221(16) Uani 1 1 d . . .
H6A H 0.1192 0.1948 0.1479 0.027 Uiso 1 1 calc R . .
C7 C 0.1888(4) -0.0381(4) 0.1037(6) 0.0208(16) Uani 1 1 d . . .
C8 C 0.2165(4) -0.1111(4) 0.1498(6) 0.0226(16) Uani 1 1 d . . .
H8A H 0.2355 -0.1208 0.2239 0.027 Uiso 1 1 calc R . .
C9 C 0.2160(4) -0.1695(4) 0.0866(6) 0.0279(18) Uani 1 1 d . . .
H9A H 0.2347 -0.2193 0.1190 0.034 Uiso 1 1 calc R . .
C12 C 0.1607(4) -0.0286(4) -0.0055(6) 0.0236(17) Uani 1 1 d . . .
H12A H 0.1404 0.0200 -0.0409 0.028 Uiso 1 1 calc R . .
C11 C 0.1625(4) -0.0900(4) -0.0617(6) 0.0241(16) Uani 1 1 d . . .
H11A H 0.1425 -0.0825 -0.1366 0.029 Uiso 1 1 calc R . .
C14 C 0.1406(4) 0.3577(4) 0.4774(6) 0.0262(17) Uani 1 1 d . . .
H14A H 0.1031 0.3242 0.4357 0.031 Uiso 1 1 calc R . .
C15 C 0.1382(4) 0.4215(4) 0.5329(6) 0.0249(17) Uani 1 1 d . . .
H15A H 0.0990 0.4310 0.5272 0.030 Uiso 1 1 calc R . .
C16 C 0.1916(4) 0.4707(4) 0.5954(5) 0.0187(16) Uani 1 1 d . . .
C17 C 0.2470(4) 0.4541(4) 0.5988(6) 0.0279(17) Uani 1 1 d . . .
H17A H 0.2852 0.4864 0.6408 0.033 Uiso 1 1 calc R . .
C18 C 0.2469(4) 0.3911(4) 0.5417(6) 0.0230(16) Uani 1 1 d . . .
H18A H 0.2853 0.3817 0.5448 0.028 Uiso 1 1 calc R . .
C19 C 0.1910(4) 0.5377(4) 0.6577(6) 0.0217(17) Uani 1 1 d . . .
C21 C 0.1613(4) 0.5909(4) 0.7658(6) 0.0235(16) Uani 1 1 d . . .
H21A H 0.1384 0.5848 0.7974 0.028 Uiso 1 1 calc R . .
C20 C 0.1589(4) 0.5298(5) 0.7062(6) 0.0277(18) Uani 1 1 d . . .
H20A H 0.130(4) 0.479(5) 0.694(7) 0.05(2) Uiso 1 1 d . . .
C24 C 0.2246(4) 0.6063(4) 0.6747(6) 0.0245(17) Uani 1 1 d . . .
H24A H 0.255(3) 0.617(4) 0.652(5) 0.013(16) Uiso 1 1 d . . .
C23 C 0.2250(4) 0.6658(4) 0.7390(6) 0.0222(16) Uani 1 1 d . . .
H23A H 0.2490 0.7129 0.7512 0.027 Uiso 1 1 calc R . .
C26 C 0.4456(5) 0.2511(5) 0.9770(7) 0.039(2) Uani 1 1 d . . .
H26A H 0.4040 0.2335 0.9579 0.046 Uiso 1 1 calc R . .
C28 C 0.5208(5) 0.3131(6) 0.9750(8) 0.047(2) Uani 1 1 d . . .
H28A H 0.5413 0.3470 0.9537 0.057 Uiso 1 1 calc R . .
C29 C 0.5500(5) 0.2670(6) 1.0595(9) 0.057(3) Uani 1 1 d . . .
H29A H 0.5965 0.2617 1.1113 0.068 Uiso 1 1 calc R . .
C30 C 0.4015(5) 0.3453(5) 0.8243(7) 0.048(2) Uani 1 1 d . . .
H30A H 0.3582 0.3259 0.8011 0.072 Uiso 1 1 calc R . .
H30B H 0.4066 0.3363 0.7664 0.072 Uiso 1 1 calc R . .
H30C H 0.4049 0.4019 0.8398 0.072 Uiso 1 1 calc R . .
C31 C 0.5156(6) 0.1736(6) 1.1469(7) 0.059(3) Uani 1 1 d . . .
H31A H 0.5527 0.1378 1.1681 0.071 Uiso 1 1 calc R . .
H31B H 0.4757 0.1409 1.1177 0.071 Uiso 1 1 calc R . .
C32 C 0.5322(5) 0.2184(6) 1.2472(7) 0.054(2) Uani 1 1 d . . .
H32A H 0.5691 0.2555 1.2718 0.064 Uiso 1 1 calc R . .
H32B H 0.4933 0.2496 1.2279 0.064 Uiso 1 1 calc R . .
C33 C 0.5518(6) 0.1615(6) 1.3391(8) 0.066(3) Uani 1 1 d . . .
H33A H 0.5155 0.1232 1.3129 0.079 Uiso 1 1 calc R . .
H33B H 0.5915 0.1316 1.3593 0.079 Uiso 1 1 calc R . .
C34 C 0.5659(7) 0.2015(8) 1.4359(10) 0.093(4) Uani 1 1 d . . .
H34A H 0.5722 0.1620 1.4879 0.139 Uiso 1 1 calc R . .
H34B H 0.5287 0.2359 1.4152 0.139 Uiso 1 1 calc R . .
H34C H 0.6062 0.2332 1.4691 0.139 Uiso 1 1 calc R . .
C35 C 0.5039(4) 0.5267(5) 0.6695(7) 0.040(2) Uani 1 1 d . . .
C36 C 0.4297(4) 0.4090(5) 0.3853(7) 0.035(2) Uani 1 1 d . . .
C37 C -0.1210(5) 0.4586(6) 0.2092(9) 0.063(3) Uani 1 1 d . . .
C38 C -0.0605(6) 0.4582(6) 0.0033(9) 0.061(3) Uiso 1 1 d . . .
C39 C 0.2842(5) 0.3811(5) 0.9314(7) 0.044(2) Uani 1 1 d . . .
C40 C 0.2914(6) 0.1889(6) 1.0971(10) 0.069(3) Uani 1 1 d . . .

loop_
_atom_site_aniso_label
_atom_site_aniso_U_11
_atom_site_aniso_U_22
_atom_site_aniso_U_33
_atom_site_aniso_U_23
_atom_site_aniso_U_13
_atom_site_aniso_U_12
Co1 0.0240(5) 0.0110(4) 0.0188(5) 0.0002(4) 0.0141(4) 0.0003(4)
N1 0.019(3) 0.021(3) 0.019(3) -0.005(3) 0.011(3) -0.005(3)
N2 0.032(3) 0.011(3) 0.015(3) 0.003(2) 0.016(3) 0.003(3)
N3 0.029(3) 0.012(3) 0.022(3) 0.002(3) 0.019(3) 0.000(3)
N4 0.023(3) 0.021(3) 0.015(3) 0.001(3) 0.010(3) 0.006(3)
N5 0.030(4) 0.032(4) 0.040(4) 0.009(3) 0.016(3) 0.012(3)
N6 0.050(5) 0.052(5) 0.061(5) -0.021(4) 0.037(5) -0.027(4)
N7 0.055(5) 0.050(5) 0.063(5) 0.008(4) 0.037(5) -0.013(4)
N25 0.053(5) 0.038(4) 0.043(5) 0.006(3) 0.030(4) 0.007(4)
N26 0.049(5) 0.032(4) 0.043(4) 0.002(3) 0.034(4) 0.001(3)
S1 0.0372(12) 0.0378(11) 0.0376(13) 0.0073(10) 0.0233(11) 0.0029(10)
S2 0.0328(12) 0.0320(11) 0.0333(12) 0.0087(9) 0.0196(10) 0.0029(10)
S3 0.0339(12) 0.0356(12) 0.0341(12) -0.0049(9) 0.0098(10) -0.0039(10)
S4 0.0405(13) 0.0372(12) 0.0468(14) 0.0019(10) 0.0261(12) 0.0031(10)
S5 0.0451(13) 0.0304(11) 0.0392(13) -0.0019(10) 0.0243(11) -0.0059(10)
S6A 0.067(3) 0.0206(17) 0.063(2) 0.0084(17) 0.051(2) 0.0056(18)
O11A 0.081(8) 0.054(6) 0.091(9) 0.033(6) 0.077(8) 0.035(6)
F16A 0.214(15) 0.048(6) 0.070(7) 0.042(5) 0.092(9) 0.087(8)
F17A 0.108(9) 0.069(7) 0.064(7) -0.011(5) 0.048(7) -0.022(7)
F18A 0.121(10) 0.102(9) 0.116(10) -0.010(7) 0.104(9) -0.015(8)
S6B 0.091(5) 0.034(3) 0.062(4) 0.001(3) 0.052(4) -0.007(3)
O11B 0.119(18) 0.051(11) 0.132(18) 0.021(11) 0.092(17) -0.018(12)
F16B 0.21(3) 0.16(2) 0.29(4) 0.12(3) 0.21(3) 0.04(2)
F17B 0.20(3) 0.079(12) 0.090(14) 0.011(10) 0.105(17) 0.038(14)
F18B 0.067(12) 0.17(2) 0.115(16) 0.057(15) 0.037(12) 0.037(14)
O1 0.026(3) 0.023(3) 0.025(3) -0.002(2) 0.016(3) 0.001(2)
O2 0.028(3) 0.024(3) 0.031(3) -0.009(2) 0.022(3) -0.005(2)
O3 0.051(4) 0.047(3) 0.049(4) 0.003(3) 0.036(3) 0.010(3)
O4 0.043(3) 0.035(3) 0.033(3) 0.009(3) 0.018(3) 0.007(3)
O5 0.031(3) 0.039(3) 0.041(3) 0.017(3) 0.019(3) 0.017(3)
O6 0.040(3) 0.037(3) 0.048(4) -0.003(3) 0.027(3) -0.013(3)
O7 0.047(4) 0.087(5) 0.055(4) 0.001(4) 0.019(4) -0.015(4)
O8 0.048(4) 0.037(3) 0.040(3) -0.003(3) 0.021(3) -0.008(3)
O9 0.045(4) 0.041(3) 0.084(5) -0.037(3) 0.043(4) -0.022(3)
O10 0.057(4) 0.037(3) 0.077(5) 0.009(3) 0.051(4) 0.018(3)
O11 0.082(6) 0.061(4) 0.046(4) 0.014(4) -0.003(4) -0.030(4)
O12 0.109(7) 0.074(5) 0.161(9) -0.066(6) 0.108(7) -0.039(5)
O13 0.132(9) 0.054(5) 0.149(9) -0.051(6) 0.051(8) -0.011(6)
F1 0.069(4) 0.056(3) 0.059(4) -0.012(3) 0.035(3) -0.008(3)
F2 0.047(3) 0.053(3) 0.080(4) -0.002(3) 0.044(3) -0.006(3)
F3 0.058(3) 0.042(3) 0.063(4) 0.026(3) 0.029(3) 0.012(3)
F4 0.098(5) 0.061(3) 0.062(4) 0.008(3) 0.061(4) 0.008(3)
F5 0.037(3) 0.074(4) 0.042(3) 0.033(3) 0.014(3) 0.009(3)
F6 0.048(3) 0.051(3) 0.060(3) 0.018(3) 0.028(3) -0.010(3)
F7 0.048(3) 0.068(4) 0.071(4) -0.003(3) 0.025(3) 0.013(3)
F8 0.052(4) 0.098(5) 0.064(4) -0.044(3) 0.035(3) -0.018(3)
F9 0.081(4) 0.049(3) 0.164(7) -0.061(4) 0.091(5) -0.033(3)
F10 0.048(3) 0.054(3) 0.069(4) 0.012(3) 0.026(3) 0.019(3)
F11 0.064(4) 0.081(4) 0.041(3) 0.014(3) 0.027(3) -0.002(3)
F12 0.053(4) 0.108(5) 0.093(5) 0.048(4) 0.039(4) -0.006(4)
F13 0.149(7) 0.074(4) 0.150(7) -0.056(5) 0.119(7) -0.027(5)
F14 0.086(4) 0.040(3) 0.066(4) 0.000(3) 0.040(3) -0.025(3)
F15 0.068(4) 0.062(4) 0.064(4) 0.003(3) -0.004(4) -0.024(4)
C2 0.035(4) 0.016(4) 0.022(4) 0.000(3) 0.015(4) -0.005(3)
C3 0.034(4) 0.019(4) 0.018(4) 0.002(3) 0.016(4) 0.003(3)
C4 0.024(4) 0.014(4) 0.021(4) -0.003(3) 0.014(3) -0.008(3)
C5 0.023(4) 0.023(4) 0.020(4) -0.001(3) 0.010(3) -0.003(3)
C6 0.026(4) 0.015(3) 0.024(4) -0.005(3) 0.014(4) -0.003(3)
C7 0.029(4) 0.017(4) 0.023(4) -0.002(3) 0.019(3) 0.002(3)
C8 0.032(4) 0.021(4) 0.015(4) 0.000(3) 0.014(3) -0.003(3)
C9 0.032(4) 0.017(4) 0.028(5) -0.005(3) 0.014(4) 0.002(3)
C12 0.035(4) 0.015(4) 0.025(4) -0.001(3) 0.020(4) 0.005(3)
C11 0.024(4) 0.024(4) 0.018(4) 0.006(3) 0.009(3) 0.007(3)
C14 0.036(4) 0.015(4) 0.037(5) 0.002(3) 0.027(4) -0.001(3)
C15 0.029(4) 0.024(4) 0.030(4) -0.002(3) 0.022(4) 0.004(3)
C16 0.030(4) 0.017(4) 0.013(4) -0.003(3) 0.015(3) 0.003(3)
C17 0.029(4) 0.019(4) 0.035(4) -0.004(3) 0.019(4) -0.005(3)
C18 0.022(4) 0.018(4) 0.025(4) -0.004(3) 0.012(4) -0.001(3)
C19 0.024(4) 0.012(4) 0.027(4) -0.001(3) 0.014(4) -0.003(3)
C21 0.037(4) 0.018(4) 0.029(4) -0.003(3) 0.027(4) 0.000(3)
C20 0.031(4) 0.026(4) 0.032(4) -0.004(4) 0.022(4) -0.003(4)
C24 0.028(4) 0.022(4) 0.027(4) -0.001(3) 0.018(4) 0.009(3)
C23 0.022(4) 0.018(3) 0.027(4) 0.005(3) 0.015(3) 0.004(3)
C26 0.044(5) 0.028(4) 0.046(5) -0.004(4) 0.028(5) -0.001(4)
C28 0.041(5) 0.051(5) 0.054(6) 0.001(5) 0.030(5) 0.003(5)
C29 0.044(6) 0.059(6) 0.071(8) -0.005(6) 0.036(6) 0.005(5)
C30 0.047(5) 0.039(5) 0.051(6) 0.003(4) 0.025(5) 0.000(4)
C31 0.089(8) 0.042(5) 0.047(6) 0.009(5) 0.041(6) 0.009(6)
C32 0.060(7) 0.047(5) 0.048(6) 0.003(5) 0.028(5) 0.002(5)
C33 0.093(9) 0.059(6) 0.057(7) -0.002(5) 0.050(7) -0.015(6)
C34 0.099(10) 0.095(10) 0.069(8) 0.009(7) 0.042(8) 0.012(9)
C35 0.036(5) 0.038(5) 0.040(5) 0.009(4) 0.019(4) 0.010(4)
C36 0.042(5) 0.033(4) 0.037(5) 0.011(4) 0.026(4) 0.000(4)
C37 0.047(6) 0.059(7) 0.055(7) -0.030(5) 0.015(6) -0.007(5)
C39 0.055(6) 0.050(5) 0.033(5) 0.002(4) 0.030(5) 0.001(5)
C40 0.083(9) 0.041(6) 0.071(8) 0.018(6) 0.038(7) 0.009(6)

loop_
_atom_type_symbol
_atom_type_description
_atom_type_scat_dispersion_real
_atom_type_scat_dispersion_imag
_atom_type_scat_source
C C 0.0033 0.0016 'International Tables Vol C Tables 4.2.6.8 and 6.1.1.4'
H H 0.0000 0.0000 'International Tables Vol C Tables 4.2.6.8 and 6.1.1.4'
N N 0.0061 0.0033 'International Tables Vol C Tables 4.2.6.8 and 6.1.1.4'
O O 0.0106 0.0060 'International Tables Vol C Tables 4.2.6.8 and 6.1.1.4'
F F 0.0171 0.0103 'International Tables Vol C Tables 4.2.6.8 and 6.1.1.4'
S S 0.1246 0.1234 'International Tables Vol C Tables 4.2.6.8 and 6.1.1.4'
Co Co 0.3494 0.9721 'International Tables Vol C Tables 4.2.6.8 and 6.1.1.4'

loop_
_geom_angle_atom_site_label_1
_geom_angle_atom_site_label_2
_geom_angle_atom_site_label_3
_geom_angle
_geom_angle_site_symmetry_1
_geom_angle_site_symmetry_3
O1 Co1 O2 177.16(18) . .
O1 Co1 N3 89.9(2) . .
O2 Co1 N3 92.3(2) . .
O1 Co1 N1 88.39(19) . .
O2 Co1 N1 89.42(19) . .
N3 Co1 N1 178.0(2) . .
O1 Co1 N4 90.4(2) . 2_564
O2 Co1 N4 91.4(2) . 2_564
N3 Co1 N4 88.09(18) . 2_564
N1 Co1 N4 90.7(2) . 2_564
O1 Co1 N2 92.8(2) . 2
O2 Co1 N2 85.4(2) . 2
N3 Co1 N2 91.2(2) . 2
N1 Co1 N2 90.09(18) . 2
N4 Co1 N2 176.7(2) 2_564 2
C6 N1 C2 117.8(6) . .
C6 N1 Co1 121.0(5) . .
C2 N1 Co1 120.7(4) . .
C11 N2 C9 116.5(6) . .
C11 N2 Co1 120.4(4) . 2_554
C9 N2 Co1 123.1(4) . 2_554
C18 N3 C14 117.6(6) . .
C18 N3 Co1 121.2(5) . .
C14 N3 Co1 121.0(5) . .
C23 N4 C21 116.7(6) . .
C23 N4 Co1 122.5(5) . 2_565
C21 N4 Co1 120.8(4) . 2_565
S1 N5 S2 125.9(4) . .
S3 N6 S4 125.4(5) . .
S6B N7 S5 148.6(7) . .
S6B N7 S6A 35.5(4) . .
S5 N7 S6A 116.3(5) . .
C26 N25 C29 106.3(8) . .
C26 N25 C31 126.3(8) . .
C29 N25 C31 127.3(9) . .
C26 N26 C28 108.6(8) . .
C26 N26 C30 126.4(8) . .
C28 N26 C30 124.9(7) . .
O3 S1 O4 118.5(3) . .
O3 S1 N5 107.6(4) . .
O4 S1 N5 116.1(3) . .
O3 S1 C35 104.3(4) . .
O4 S1 C35 102.9(4) . .
N5 S1 C35 105.8(4) . .
O6 S2 O5 117.8(4) . .
O6 S2 N5 109.7(4) . .
O5 S2 N5 116.4(4) . .
O6 S2 C36 103.3(4) . .
O5 S2 C36 105.2(4) . .
N5 S2 C36 102.2(4) . .
O8 S3 O7 116.2(4) . .
O8 S3 N6 107.2(4) . .
O7 S3 N6 119.4(4) . .
O8 S3 C37 101.4(4) . .
O7 S3 C37 103.6(5) . .
N6 S3 C37 107.1(5) . .
O9 S4 O10 120.4(4) . .
O9 S4 N6 116.6(4) . .
O10 S4 N6 110.2(4) . .
O9 S4 C38 103.2(5) . .
O10 S4 C38 102.7(4) . .
N6 S4 C38 100.2(5) . .
O11 S5 O12 116.0(6) . .
O11 S5 N7 108.4(5) . .
O12 S5 N7 116.8(5) . .
O11 S5 C39 104.5(4) . .
O12 S5 C39 105.2(5) . .
N7 S5 C39 104.6(4) . .
O13 S6A O11A 115.9(7) . .
O13 S6A N7 106.6(6) . .
O11A S6A N7 119.5(5) . .
O13 S6A C40 113.0(7) . .
O11A S6A C40 101.4(7) . .
N7 S6A C40 99.2(5) . .
O13 S6B N7 128.7(8) . .
O13 S6B O11B 100.0(11) . .
N7 S6B O11B 115.1(10) . .
O13 S6B C40 108.1(8) . .
N7 S6B C40 104.3(6) . .
O11B S6B C40 95.8(10) . .
S6B O13 S6A 44.7(4) . .
N1 C2 C3 122.1(7) . .
N1 C2 H2A 118.9 . .
C3 C2 H2A 118.9 . .
C2 C3 C4 119.9(7) . .
C2 C3 H3A 120.0 . .
C4 C3 H3A 120.0 . .
C5 C4 C3 116.7(6) . .
C5 C4 C7 122.1(6) . .
C3 C4 C7 121.2(6) . .
C4 C5 C6 121.2(7) . .
C4 C5 H5A 119.4 . .
C6 C5 H5A 119.4 . .
N1 C6 C5 122.3(7) . .
N1 C6 H6A 118.9 . .
C5 C6 H6A 118.9 . .
C12 C7 C8 117.4(6) . .
C12 C7 C4 120.2(6) . .
C8 C7 C4 122.4(6) . .
C9 C8 C7 119.2(6) . .
C9 C8 H8A 120.4 . .
C7 C8 H8A 120.4 . .
N2 C9 C8 123.4(7) . .
N2 C9 H9A 118.3 . .
C8 C9 H9A 118.3 . .
C11 C12 C7 119.2(6) . .
C11 C12 H12A 120.4 . .
C7 C12 H12A 120.4 . .
N2 C11 C12 124.3(7) . .
N2 C11 H11A 117.9 . .
C12 C11 H11A 117.9 . .
N3 C14 C15 121.4(7) . .
N3 C14 H14A 119.3 . .
C15 C14 H14A 119.3 . .
C16 C15 C14 121.2(7) . .
C16 C15 H15A 119.4 . .
C14 C15 H15A 119.4 . .
C15 C16 C17 116.4(6) . .
C15 C16 C19 122.3(6) . .
C17 C16 C19 121.3(6) . .
C18 C17 C16 120.5(7) . .
C18 C17 H17A 119.7 . .
C16 C17 H17A 119.7 . .
N3 C18 C17 122.8(7) . .
N3 C18 H18A 118.6 . .
C17 C18 H18A 118.6 . .
C24 C19 C20 117.8(7) . .
C24 C19 C16 122.1(6) . .
C20 C19 C16 120.0(6) . .
N4 C21 C20 124.9(6) . .
N4 C21 H21A 117.6 . .
C20 C21 H21A 117.6 . .
C21 C20 C19 118.7(7) . .
C21 C20 H20A 119(5) . .
C19 C20 H20A 122(5) . .
C19 C24 C23 119.4(7) . .
C19 C24 H24A 126(3) . .
C23 C24 H24A 114(3) . .
N4 C23 C24 122.4(7) . .
N4 C23 H23A 118.8 . .
C24 C23 H23A 118.8 . .
N26 C26 N25 109.4(8) . .
N26 C26 H26A 125.3 . .
N25 C26 H26A 125.3 . .
C29 C28 N26 105.9(9) . .
C29 C28 H28A 127.0 . .
N26 C28 H28A 127.0 . .
C28 C29 N25 109.8(9) . .
C28 C29 H29A 125.1 . .
N25 C29 H29A 125.1 . .
N26 C30 H30A 109.5 . .
N26 C30 H30B 109.5 . .
H30A C30 H30B 109.5 . .
N26 C30 H30C 109.5 . .
H30A C30 H30C 109.5 . .
H30B C30 H30C 109.5 . .
N25 C31 C32 111.7(8) . .
N25 C31 H31A 109.3 . .
C32 C31 H31A 109.3 . .
N25 C31 H31B 109.3 . .
C32 C31 H31B 109.3 . .
H31A C31 H31B 107.9 . .
C33 C32 C31 111.1(8) . .
C33 C32 H32A 109.4 . .
C31 C32 H32A 109.4 . .
C33 C32 H32B 109.4 . .
C31 C32 H32B 109.4 . .
H32A C32 H32B 108.0 . .
C34 C33 C32 113.2(9) . .
C34 C33 H33A 108.9 . .
C32 C33 H33A 108.9 . .
C34 C33 H33B 108.9 . .
C32 C33 H33B 108.9 . .
H33A C33 H33B 107.8 . .
C33 C34 H34A 109.5 . .
C33 C34 H34B 109.5 . .
H34A C34 H34B 109.5 . .
C33 C34 H34C 109.5 . .
H34A C34 H34C 109.5 . .
H34B C34 H34C 109.5 . .
F2 C35 F3 109.2(7) . .
F2 C35 F1 107.7(7) . .
F3 C35 F1 108.1(7) . .
F2 C35 S1 111.9(6) . .
F3 C35 S1 111.2(6) . .
F1 C35 S1 108.6(6) . .
F4 C36 F5 110.3(7) . .
F4 C36 F6 107.8(7) . .
F5 C36 F6 107.1(6) . .
F4 C36 S2 110.1(5) . .
F5 C36 S2 111.2(6) . .
F6 C36 S2 110.3(6) . .
F8 C37 F9 109.9(8) . .
F8 C37 F7 107.7(9) . .
F9 C37 F7 106.9(10) . .
F8 C37 S3 113.9(8) . .
F9 C37 S3 109.7(7) . .
F7 C37 S3 108.5(6) . .
F10 C38 F12 109.1(8) . .
F10 C38 F11 107.9(9) . .
F12 C38 F11 106.0(8) . .
F10 C38 S4 113.8(7) . .
F12 C38 S4 108.6(7) . .
F11 C38 S4 111.1(7) . .
F13 C39 F15 109.3(8) . .
F13 C39 F14 106.8(8) . .
F15 C39 F14 106.5(8) . .
F13 C39 S5 111.3(7) . .
F15 C39 S5 111.3(6) . .
F14 C39 S5 111.4(6) . .
F17B C40 F16A 110.8(14) . .
F17B C40 F17A 35.8(13) . .
F16A C40 F17A 113.6(12) . .
F17B C40 F16B 123(2) . .
F16A C40 F16B 15.5(17) . .
F17A C40 F16B 129.0(19) . .
F17B C40 F18A 63.0(15) . .
F16A C40 F18A 99.0(11) . .
F17A C40 F18A 98.2(11) . .
F16B C40 F18A 96.4(13) . .
F17B C40 F18B 108.9(19) . .
F16A C40 F18B 90.0(11) . .
F17A C40 F18B 73.2(12) . .
F16B C40 F18B 93.7(16) . .
F18A C40 F18B 169.6(13) . .
F17B C40 S6A 132.5(12) . .
F16A C40 S6A 116.5(9) . .
F17A C40 S6A 115.6(9) . .
F16B C40 S6A 103.9(17) . .
F18A C40 S6A 110.9(9) . .
F18B C40 S6A 69.2(10) . .
F17B C40 S6B 117.9(14) . .
F16A C40 S6B 123.1(9) . .
F17A C40 S6B 123.0(8) . .
F16B C40 S6B 107.6(18) . .
F18A C40 S6B 79.5(8) . .
F18B C40 S6B 100.2(11) . .
S6A C40 S6B 31.4(3) . .

loop_
_geom_bond_atom_site_label_1
_geom_bond_atom_site_label_2
_geom_bond_distance
_geom_bond_site_symmetry_2
Co1 O1 2.091(5) .
Co1 O2 2.115(5) .
Co1 N3 2.162(5) .
Co1 N1 2.171(6) .
Co1 N4 2.178(6) 2_564
Co1 N2 2.183(5) 2
N1 C6 1.321(9) .
N1 C2 1.363(9) .
N2 C11 1.329(9) .
N2 C9 1.344(9) .
N2 Co1 2.183(5) 2_554
N3 C18 1.343(9) .
N3 C14 1.349(9) .
N4 C23 1.328(9) .
N4 C21 1.331(9) .
N4 Co1 2.178(6) 2_565
N5 S1 1.565(7) .
N5 S2 1.580(7) .
N6 S3 1.497(8) .
N6 S4 1.590(7) .
N7 S6B 1.422(9) .
N7 S5 1.534(7) .
N7 S6A 1.691(9) .
N25 C26 1.320(11) .
N25 C29 1.364(12) .
N25 C31 1.463(11) .
N26 C26 1.306(10) .
N26 C28 1.373(11) .
N26 C30 1.479(11) .
S1 O3 1.412(6) .
S1 O4 1.428(6) .
S1 C35 1.833(9) .
S2 O6 1.423(6) .
S2 O5 1.425(6) .
S2 C36 1.831(7) .
S3 O8 1.442(6) .
S3 O7 1.444(7) .
S3 C37 1.834(11) .
S4 O9 1.410(6) .
S4 O10 1.450(6) .
S4 C38 1.795(11) .
S5 O11 1.401(8) .
S5 O12 1.409(8) .
S5 C39 1.799(9) .
S6A O13 1.318(10) .
S6A O11A 1.407(12) .
S6A C40 1.736(13) .
F16A C40 1.254(13) .
F17A C40 1.329(14) .
F18A C40 1.426(16) .
S6B O13 1.264(10) .
S6B O11B 1.46(2) .
S6B C40 1.865(14) .
F16B C40 1.37(2) .
F17B C40 1.146(18) .
F18B C40 1.52(2) .
F1 C35 1.335(10) .
F2 C35 1.310(10) .
F3 C35 1.319(9) .
F4 C36 1.300(9) .
F5 C36 1.326(10) .
F6 C36 1.344(9) .
F7 C37 1.382(11) .
F8 C37 1.255(12) .
F9 C37 1.341(12) .
F10 C38 1.334(12) .
F11 C38 1.373(12) .
F12 C38 1.360(12) .
F13 C39 1.298(11) .
F14 C39 1.318(10) .
F15 C39 1.313(11) .
C2 C3 1.381(10) .
C2 H2A 0.9500 .
C3 C4 1.389(10) .
C3 H3A 0.9500 .
C4 C5 1.373(10) .
C4 C7 1.494(9) .
C5 C6 1.383(10) .
C5 H5A 0.9500 .
C6 H6A 0.9500 .
C7 C12 1.388(10) .
C7 C8 1.390(10) .
C8 C9 1.378(10) .
C8 H8A 0.9500 .
C9 H9A 0.9500 .
C12 C11 1.370(10) .
C12 H12A 0.9500 .
C11 H11A 0.9500 .
C14 C15 1.399(10) .
C14 H14A 0.9500 .
C15 C16 1.372(10) .
C15 H15A 0.9500 .
C16 C17 1.390(10) .
C16 C19 1.489(9) .
C17 C18 1.379(10) .
C17 H17A 0.9500 .
C18 H18A 0.9500 .
C19 C24 1.368(11) .
C19 C20 1.389(10) .
C21 C20 1.359(10) .
C21 H21A 0.9500 .
C20 H20A 1.07(9) .
C24 C23 1.405(10) .
C24 H24A 1.04(7) .
C23 H23A 0.9500 .
C26 H26A 0.9500 .
C28 C29 1.305(13) .
C28 H28A 0.9500 .
C29 H29A 0.9500 .
C30 H30A 0.9800 .
C30 H30B 0.9800 .
C30 H30C 0.9800 .
C31 C32 1.535(13) .
C31 H31A 0.9900 .
C31 H31B 0.9900 .
C32 C33 1.528(13) .
C32 H32A 0.9900 .
C32 H32B 0.9900 .
C33 C34 1.470(15) .
C33 H33A 0.9900 .
C33 H33B 0.9900 .
C34 H34A 0.9800 .
C34 H34B 0.9800 .
C34 H34C 0.9800 .

loop_
_geom_hbond_atom_site_label_D
_geom_hbond_atom_site_label_H
_geom_hbond_atom_site_label_A
_geom_hbond_distance_DH
_geom_hbond_distance_HA
_geom_hbond_distance_DA
_geom_hbond_angle_DHA
_geom_hbond_site_symmetry_A
C30 H30A O12 0.98 2.34 3.260(12) 156.8 .
C26 H26A O11A 0.95 2.40 3.285(14) 154.2 .
C6 H6A O5 0.95 2.47 3.092(9) 122.8 4_454
C29 H29A O11 0.95 2.52 3.309(13) 140.1 4
C26 H26A O12 0.95 2.56 3.328(14) 138.6 .
C14 H14A O7 0.95 2.60 3.250(10) 126.0 .
C30 H30B O8 0.98 2.63 3.106(11) 110.2 4
C20 H20A O11 1.07(9) 2.65(9) 3.366(11) 123(6) .

loop_
_geom_torsion_atom_site_label_1
_geom_torsion_atom_site_label_2
_geom_torsion_atom_site_label_3
_geom_torsion_atom_site_label_4
_geom_torsion
C37 S3 S4 C38 -49.2(5)
C35 S1 S2 C36 -32.1(4)
C39 S5 S6A C40 28.4(6)
